data_2200310
loop_
_publ_author_name
'Jeyakanthan, J.'
'Velmurugan, D.'
'Selvi, S.'
'Perumal, P. T.'

_publ_section_title
;
 1-(2,4-Dinitrophenyl)-3-(2-hydroxy-5-methylphenyl)pyrazole-4-carboxaldehyde
;
_journal_issue 5
_journal_name_full 'Acta Crystallographica Section E'
_journal_page_first o474
_journal_page_last o476
_journal_paper_doi 10.1107/S1600536801006900
_journal_volume 57
_journal_year 2001
_chemical_formula_iupac 'C17 H12 N4 O6'
_chemical_formula_moiety 'C17 H12 N4 O6'
_chemical_formula_sum 'C17 H12 N4 O6'
_chemical_formula_weight 368.31
_chemical_name_systematic
;
1-(2,4-Dinitrophenyl)-3-(2-hydroxy-5-methylphenyl)pyrazole-4-carboxaldehyde
;
_space_group_IT_number 2
_symmetry_cell_setting triclinic
_symmetry_space_group_name_Hall '-P 1'
_symmetry_space_group_name_H-M 'P -1'
_audit_creation_method SHELXL-97
_cell_angle_alpha 102.62(2)
_cell_angle_beta 91.23(2)
_cell_angle_gamma 102.94(2)
_cell_formula_units_Z 2
_cell_length_a 8.411(2)
_cell_length_b 9.617(3)
_cell_length_c 10.538(3)
_cell_measurement_reflns_used 25
_cell_measurement_temperature 293(2)
_cell_measurement_theta_max 25
_cell_measurement_theta_min 15
_cell_volume 808.5(4)
_computing_cell_refinement 'CAD-4 Software'
_computing_data_collection 'CAD-4 Software (Enraf-Nonius, 1989)'
_computing_data_reduction 'SDP (Frenz, 1978)'
_computing_molecular_graphics 'ZORTEP (Zsolnai, 1997)'
_computing_publication_material 'SHELXL97 and PARST (Nardelli, 1983; 1995)'
_computing_structure_refinement 'SHELXL97 (Sheldrick, 1997)'
_computing_structure_solution 'SHELXS97 (Sheldrick, 1990)'
_diffrn_ambient_temperature 293(2)
_diffrn_measured_fraction_theta_full .965
_diffrn_measured_fraction_theta_max .965
_diffrn_measurement_device_type 'Enraf-Nonius CAD-4'
_diffrn_measurement_method \w/2\q
_diffrn_radiation_monochromator graphite
_diffrn_radiation_source 'fine-focus sealed tube'
_diffrn_radiation_type CuK\a
_diffrn_radiation_wavelength 1.54180
_diffrn_reflns_av_R_equivalents .0155
_diffrn_reflns_av_sigmaI/netI .0251
_diffrn_reflns_limit_h_max 10
_diffrn_reflns_limit_h_min -10
_diffrn_reflns_limit_k_max 11
_diffrn_reflns_limit_k_min -11
_diffrn_reflns_limit_l_max 12
_diffrn_reflns_limit_l_min 0
_diffrn_reflns_number 3140
_diffrn_reflns_theta_full 69.87
_diffrn_reflns_theta_max 69.87
_diffrn_reflns_theta_min 4.31
_diffrn_standards_decay_% 1
_diffrn_standards_interval_time 60
_diffrn_standards_number 3
_exptl_absorpt_coefficient_mu 1.002
_exptl_absorpt_correction_type none
_exptl_crystal_colour orange
_exptl_crystal_density_diffrn 1.513
_exptl_crystal_density_meas ?
_exptl_crystal_density_method 'not measured'
_exptl_crystal_description block
_exptl_crystal_F_000 380
_exptl_crystal_size_max .25
_exptl_crystal_size_mid .18
_exptl_crystal_size_min .15
_refine_diff_density_max .227
_refine_diff_density_min -.277
_refine_ls_extinction_coef .011(2)
_refine_ls_extinction_method SHELXL97
_refine_ls_goodness_of_fit_ref 1.169
_refine_ls_hydrogen_treatment constr
_refine_ls_matrix_type full
_refine_ls_number_parameters 247
_refine_ls_number_reflns 2960
_refine_ls_number_restraints 0
_refine_ls_restrained_S_all 1.169
_refine_ls_R_factor_all .0825
_refine_ls_R_factor_gt .0504
_refine_ls_shift/su_max .005
_refine_ls_shift/su_mean .000
_refine_ls_structure_factor_coef Fsqd
_refine_ls_weighting_details 'w = 1/[\s^2^(Fo^2^)+(0.1P)^2^] where P = (Fo^2^+2Fc^2^)/3'
_refine_ls_weighting_scheme calc
_refine_ls_wR_factor_ref .1764
_reflns_number_gt 1897
_reflns_number_total 2960
_reflns_threshold_expression I>2\s(I)
_cod_data_source_file na6066.cif
_cod_data_source_block selv35
_cod_depositor_comments
;
The following automatic conversions were performed:
'_symmetry_cell_setting' value 'Triclinic' changed to 'triclinic'
according to '/home/saulius/struct/CIF-dictionaries/cif_core.dic'
dictionary named 'cif_core.dic' version 2.4.1 from 2010-06-29.

Automatic conversion script
Id: cif_fix_enum 1527 2010-12-29 10:47:43Z saulius 

The following automatic conversions were performed:

'_symmetry_cell_setting' value 'Triclinic' changed to 'triclinic'
according to /home/saulius/struct/CIF-dictionaries/cif_core.dic
dictionary named 'cif_core.dic' version 2.4.1 from
2010-06-29.

'_geom_hbond_publ_flag' value 'Yes' changed to 'yes'
according to /home/saulius/struct/CIF-dictionaries/cif_core.dic
dictionary named 'cif_core.dic' version 2.4.1 from 2010-06-29 (3
times).

Automatic conversion script
Id: cif_fix_values 1715 2011-07-08 13:25:40Z adriana 

The following automatic conversions were performed:

'_exptl_crystal_density_meas' value 'none' was changed to '?' - the
value is perceived as not measured.

Automatic conversion script
Id: cif_fix_values 3008 2015-01-20 13:52:24Z robertas 

The following automatic conversions were performed:

'_refine_ls_weighting_scheme' value 'calc w =
1/[\s^2^(Fo^2^)+(0.1P)^2^] where P = (Fo^2^+2Fc^2^)/3' was changed to
'calc'. New tag '_refine_ls_weighting_details' was created. The value
of the new tag was set to 'w = 1/[\s^2^(Fo^2^)+(0.1P)^2^] where P =
(Fo^2^+2Fc^2^)/3'.

Automatic conversion script
Id: cif_fix_values 3143 2015-03-26 13:38:13Z robertas 
;
_cod_database_code 2200310

loop_
_symmetry_equiv_pos_as_xyz
'x, y, z'
'-x, -y, -z'

loop_
_atom_site_label
_atom_site_fract_x
_atom_site_fract_y
_atom_site_fract_z
_atom_site_U_iso_or_equiv
_atom_site_adp_type
_atom_site_calc_flag
_atom_site_refinement_flags
_atom_site_occupancy
_atom_site_disorder_assembly
_atom_site_disorder_group
_atom_site_type_symbol
N1 .0068(2) .6797(2) .9573(2) .0580(6) Uani d . 1 . . N
N2 .1554(2) .7008(2) .9047(2) .0567(6) Uani d . 1 . . N
N3 .3091(4) .2692(3) .5045(3) .0797(7) Uani d . 1 . . N
N4 -.1040(3) .4938(4) .7176(3) .0821(8) Uani d . 1 . . N
O1 .3816(2) 1.1051(2) 1.1384(2) .0836(7) Uani d . 1 . . O
O2 -.3074(2) .5996(2) .9783(2) .0871(7) Uani d . 1 . . O
H2 -.2182 .5900 .9529 .131 Uiso calc R 1 . . H
O3 .4517(3) .2780(3) .4849(3) .1106(9) Uani d . 1 . . O
O4 .1970(4) .1695(3) .4472(2) .1036(8) Uani d . 1 . . O
O5 -.1391(3) .6027(4) .6960(2) .1128(10) Uani d . 1 . . O
O6 -.1996(3) .3875(3) .7366(4) .1385(13) Uani d . 1 . . O
C1 .1903(3) .5938(3) .8017(3) .0553(6) Uani d . 1 . . C
C2 .3525(3) .5888(3) .7852(3) .0668(7) Uani d . 1 . . C
H2A .4351 .6561 .8412 .080 Uiso calc R 1 . . H
C3 .3918(3) .4848(3) .6864(3) .0698(8) Uani d . 1 . . C
H3 .5007 .4839 .6735 .084 Uiso calc R 1 . . H
C4 .2691(3) .3833(3) .6077(3) .0644(7) Uani d . 1 . . C
C5 .1082(3) .3833(3) .6222(3) .0667(7) Uani d . 1 . . C
H5 .0261 .3119 .5691 .080 Uiso calc R 1 . . H
C6 .0704(3) .4911(3) .7168(3) .0595(7) Uani d . 1 . . C
C1' -.1336(3) .8160(3) 1.1204(2) .0546(6) Uani d . 1 . . C
C2' -.2859(3) .7197(3) 1.0785(3) .0635(7) Uani d . 1 . . C
C3' -.4242(3) .7448(3) 1.1392(3) .0739(8) Uani d . 1 . . C
H3' -.5249 .6803 1.1108 .089 Uiso calc R 1 . . H
C4' -.4148(3) .8627(4) 1.2399(3) .0747(8) Uani d . 1 . . C
H4' -.5098 .8791 1.2778 .090 Uiso calc R 1 . . H
C5' -.2662(4) .9587(3) 1.2871(3) .0733(8) Uani d . 1 . . C
C6' -.1278(3) .9316(3) 1.2274(3) .0684(8) Uani d . 1 . . C
H6' -.0267 .9931 1.2602 .082 Uiso calc R 1 . . H
C7' -.2548(5) 1.0892(4) 1.4002(4) .1107(14) Uani d . 1 . . C
H7'1 -.2309 1.0630 1.4801 .166 Uiso calc R 1 . . H
H7'2 -.3570 1.1181 1.4036 .166 Uiso calc R 1 . . H
H7'3 -.1693 1.1692 1.3886 .166 Uiso calc R 1 . . H
C3A .2537(3) .8304(3) .9633(3) .0574(6) Uani d . 1 . . C
H3A .3600 .8668 .9436 .069 Uiso calc R 1 . . H
C4A .1693(3) .8995(3) 1.0573(2) .0536(6) Uani d . 1 . . C
C5A .0127(3) .8001(3) 1.0495(2) .0515(6) Uani d . 1 . . C
C6A .2388(3) 1.0472(3) 1.1340(3) .0694(8) Uani d . 1 . . C
H6A .1699 1.0987 1.1814 .083 Uiso calc R 1 . . H

loop_
_atom_site_aniso_label
_atom_site_aniso_U_11
_atom_site_aniso_U_22
_atom_site_aniso_U_33
_atom_site_aniso_U_12
_atom_site_aniso_U_13
_atom_site_aniso_U_23
N1 .0420(10) .0565(11) .0688(14) .0089(8) .0132(9) .0019(10)
N2 .0425(10) .0540(11) .0667(13) .0091(8) .0126(9) .0008(10)
N3 .0863(18) .0889(19) .0686(17) .0394(16) .0201(14) .0068(15)
N4 .0536(14) .102(2) .0751(18) .0212(14) .0030(11) -.0158(15)
O1 .0615(11) .0693(12) .0985(16) -.0086(9) .0191(10) -.0029(11)
O2 .0551(11) .0953(15) .0810(14) -.0109(10) .0158(10) -.0145(12)
O3 .0986(18) .131(2) .1046(19) .0558(16) .0391(15) -.0010(16)
O4 .118(2) .0959(17) .0827(17) .0339(16) .0071(14) -.0187(14)
O5 .0983(18) .170(3) .0892(18) .0804(19) .0040(13) .0204(18)
O6 .0572(13) .113(2) .201(3) -.0105(14) .0294(17) -.027(2)
C1 .0469(12) .0535(13) .0616(15) .0128(10) .0105(11) .0035(12)
C2 .0463(13) .0636(15) .0825(19) .0124(11) .0112(12) -.0003(14)
C3 .0517(14) .0713(17) .086(2) .0208(13) .0185(14) .0098(15)
C4 .0655(16) .0657(16) .0624(17) .0243(13) .0161(13) .0050(13)
C5 .0609(15) .0704(17) .0622(17) .0177(13) .0060(12) -.0010(14)
C6 .0454(12) .0663(15) .0609(16) .0146(11) .0067(11) .0004(13)
C1' .0442(12) .0568(13) .0590(15) .0093(10) .0113(10) .0075(12)
C2' .0486(13) .0728(17) .0617(16) .0062(12) .0083(11) .0076(14)
C3' .0458(14) .094(2) .0735(19) .0058(13) .0132(12) .0119(17)
C4' .0537(15) .092(2) .084(2) .0256(14) .0225(14) .0230(18)
C5' .0617(16) .0675(16) .088(2) .0199(13) .0238(14) .0060(15)
C6' .0538(14) .0625(16) .0797(19) .0103(12) .0167(13) -.0008(14)
C7' .096(3) .089(2) .129(3) .023(2) .049(2) -.020(2)
C3A .0448(12) .0532(13) .0675(16) .0062(10) .0097(11) .0044(12)
C4A .0457(12) .0506(13) .0586(15) .0073(10) .0088(10) .0040(11)
C5A .0430(11) .0519(13) .0574(15) .0109(9) .0078(10) .0081(11)
C6A .0601(15) .0589(15) .0766(19) .0033(12) .0220(13) -.0016(14)

loop_
_atom_type_symbol
_atom_type_description
_atom_type_scat_dispersion_real
_atom_type_scat_dispersion_imag
_atom_type_scat_source
C C .0181 .0091 'International Tables Vol C Tables 4.2.6.8 and 6.1.1.4'
H H .0000 .0000 'International Tables Vol C Tables 4.2.6.8 and 6.1.1.4'
N N .0311 .0180 'International Tables Vol C Tables 4.2.6.8 and 6.1.1.4'
O O .0492 .0322 'International Tables Vol C Tables 4.2.6.8 and 6.1.1.4'

loop_
_geom_angle_atom_site_label_1
_geom_angle_atom_site_label_2
_geom_angle_atom_site_label_3
_geom_angle
_geom_angle_publ_flag
C5A N1 N2 105.8(2) yes
C3A N2 N1 111.6(2) yes
C3A N2 C1 127.5(2) yes
N1 N2 C1 120.9(2) yes
O3 N3 O4 124.4(3) ?
O3 N3 C4 117.6(3) yes
O4 N3 C4 118.0(3) yes
O6 N4 O5 125.7(3) ?
O6 N4 C6 117.8(3) yes
O5 N4 C6 116.4(3) yes
C2' O2 H2 109.5 ?
C6 C1 C2 118.1(2) ?
C6 C1 N2 123.3(2) yes
C2 C1 N2 118.7(2) yes
C3 C2 C1 120.5(3) ?
C3 C2 H2A 119.7 ?
C1 C2 H2A 119.7 ?
C4 C3 C2 119.2(2) ?
C4 C3 H3 120.4 ?
C2 C3 H3 120.4 ?
C3 C4 C5 121.9(2) ?
C3 C4 N3 119.8(2) yes
C5 C4 N3 118.3(3) yes
C6 C5 C4 118.5(3) ?
C6 C5 H5 120.8 ?
C4 C5 H5 120.8 ?
C5 C6 C1 121.7(2) ?
C5 C6 N4 115.4(2) yes
C1 C6 N4 122.8(2) yes
C2' C1' C6' 117.3(2) ?
C2' C1' C5A 121.2(2) ?
C6' C1' C5A 121.4(2) ?
O2 C2' C3' 116.6(2) yes
O2 C2' C1' 123.2(2) yes
C3' C2' C1' 120.1(3) ?
C4' C3' C2' 120.8(3) ?
C4' C3' H3' 119.6 ?
C2' C3' H3' 119.6 ?
C3' C4' C5' 121.1(3) ?
C3' C4' H4' 119.4 ?
C5' C4' H4' 119.4 ?
C6' C5' C4' 117.8(3) ?
C6' C5' C7' 120.9(3) ?
C4' C5' C7' 121.3(3) ?
C5' C6' C1' 122.7(3) ?
C5' C6' H6' 118.6 ?
C1' C6' H6' 118.6 ?
C5' C7' H7'1 109.5 ?
C5' C7' H7'2 109.5 ?
H7'1 C7' H7'2 109.5 ?
C5' C7' H7'3 109.5 ?
H7'1 C7' H7'3 109.5 ?
H7'2 C7' H7'3 109.5 ?
N2 C3A C4A 107.7(2) yes
N2 C3A H3A 126.1 ?
C4A C3A H3A 126.1 ?
C3A C4A C5A 105.0(2) yes
C3A C4A C6A 121.5(2) yes
C5A C4A C6A 133.4(2) yes
N1 C5A C4A 109.9(2) yes
N1 C5A C1' 119.4(2) yes
C4A C5A C1' 130.6(2) yes
O1 C6A C4A 122.6(3) yes
O1 C6A H6A 118.7 ?
C4A C6A H6A 118.7 ?

loop_
_geom_bond_atom_site_label_1
_geom_bond_atom_site_label_2
_geom_bond_site_symmetry_2
_geom_bond_distance
_geom_bond_publ_flag
N1 C5A . 1.329(3) ?
N1 N2 . 1.370(3) ?
N2 C3A . 1.341(3) ?
N2 C1 . 1.409(3) ?
N3 O3 . 1.209(3) ?
N3 O4 . 1.220(4) ?
N3 C4 . 1.470(3) yes
N4 O6 . 1.209(4) ?
N4 O5 . 1.214(4) ?
N4 C6 . 1.473(3) yes
O1 C6A . 1.201(3) ?
O2 C2' . 1.359(3) ?
O2 H2 . .8200 ?
C1 C6 . 1.386(4) ?
C1 C2 . 1.389(3) ?
C2 C3 . 1.379(4) ?
C2 H2A . .9300 ?
C3 C4 . 1.366(4) ?
C3 H3 . .9300 ?
C4 C5 . 1.365(4) ?
C5 C6 . 1.371(3) ?
C5 H5 . .9300 ?
C1' C2' . 1.400(3) ?
C1' C6' . 1.391(4) ?
C1' C5A . 1.472(3) ?
C2' C3' . 1.382(4) ?
C3' C4' . 1.360(4) ?
C3' H3' . .9300 ?
C4' C5' . 1.385(4) ?
C4' H4' . .9300 ?
C5' C6' . 1.384(4) ?
C5' C7' . 1.514(4) ?
C6' H6' . .9300 ?
C7' H7'1 . .9600 ?
C7' H7'2 . .9600 ?
C7' H7'3 . .9600 ?
C3A C4A . 1.371(3) ?
C3A H3A . .9300 ?
C4A C5A . 1.433(3) ?
C4A C6A . 1.456(3) ?
C6A H6A . .9300 ?

loop_
_geom_hbond_atom_site_label_D
_geom_hbond_atom_site_label_H
_geom_hbond_atom_site_label_A
_geom_hbond_site_symmetry_A
_geom_hbond_distance_DH
_geom_hbond_distance_HA
_geom_hbond_distance_DA
_geom_hbond_angle_DHA
_geom_hbond_publ_flag
O2 H2 N1 1_555 .82 1.89 2.610(3) 146 yes
C2 H2A O1 2_677 .93 2.43 3.202(3) 141 yes
C3A H3A O1 2_677 .93 2.34 3.244(3) 165 yes

loop_
_geom_torsion_atom_site_label_1
_geom_torsion_atom_site_label_2
_geom_torsion_atom_site_label_3
_geom_torsion_atom_site_label_4
_geom_torsion
C5A N1 N2 C3A .8(3)
C5A N1 N2 C1 -179.1(2)
C3A N2 C1 C6 -155.9(3)
N1 N2 C1 C6 23.9(4)
C3A N2 C1 C2 25.2(4)
N1 N2 C1 C2 -154.9(2)
C6 C1 C2 C3 .4(4)
N2 C1 C2 C3 179.3(3)
C1 C2 C3 C4 -2.4(5)
C2 C3 C4 C5 1.3(5)
C2 C3 C4 N3 -178.2(3)
O3 N3 C4 C3 -6.9(4)
O4 N3 C4 C3 170.7(3)
O3 N3 C4 C5 173.5(3)
O4 N3 C4 C5 -8.8(4)
C3 C4 C5 C6 1.6(5)
N3 C4 C5 C6 -178.9(3)
C4 C5 C6 C1 -3.6(4)
C4 C5 C6 N4 173.7(3)
C2 C1 C6 C5 2.6(4)
N2 C1 C6 C5 -176.3(3)
C2 C1 C6 N4 -174.5(3)
N2 C1 C6 N4 6.7(4)
O6 N4 C6 C5 61.7(4)
O5 N4 C6 C5 -116.7(3)
O6 N4 C6 C1 -121.0(3)
O5 N4 C6 C1 60.6(4)
C6' C1' C2' O2 -177.6(3)
C5A C1' C2' O2 5.6(4)
C6' C1' C2' C3' 2.8(4)
C5A C1' C2' C3' -174.0(3)
O2 C2' C3' C4' -179.6(3)
C1' C2' C3' C4' .0(5)
C2' C3' C4' C5' -1.8(5)
C3' C4' C5' C6' .7(5)
C3' C4' C5' C7' -179.3(3)
C4' C5' C6' C1' 2.4(5)
C7' C5' C6' C1' -177.7(3)
C2' C1' C6' C5' -4.1(4)
C5A C1' C6' C5' 172.7(3)
N1 N2 C3A C4A -.4(3)
C1 N2 C3A C4A 179.4(2)
N2 C3A C4A C5A -.1(3)
N2 C3A C4A C6A -176.4(2)
N2 N1 C5A C4A -.8(3)
N2 N1 C5A C1' 176.4(2)
C3A C4A C5A N1 .5(3)
C6A C4A C5A N1 176.2(3)
C3A C4A C5A C1' -176.2(3)
C6A C4A C5A C1' -.5(5)
C2' C1' C5A N1 -10.8(4)
C6' C1' C5A N1 172.5(3)
C2' C1' C5A C4A 165.6(3)
C6' C1' C5A C4A -11.0(4)
C3A C4A C6A O1 -15.0(5)
C5A C4A C6A O1 169.9(3)

loop_
_cod_related_entry_id
_cod_related_entry_database
_cod_related_entry_code
1 ChemSpider 21132896
